data_4308187
loop_
_publ_author_name
'Cory A. Black'
'Lyall R. Hanton'
'Mark D. Spicer'

_publ_contact_author 'Hanton, Lyall R.'
_publ_contact_author_email lhanton@alkali.otago.ac.nz
_publ_section_title
;
Probing Anion-\p Interactions in 1-D Co(II), Ni(II), and Cd(II)
Coordination Polymers Containing Flexible Pyrazine Ligands
;
_journal_name_full 'Inorganic Chemistry'
_journal_page_first 3669
_journal_page_last 3679
_journal_paper_doi 10.1021/ic070194k
_journal_volume 46
_journal_year 2007
_chemical_formula_moiety 'C10 H10 N6 Ni O6 S'
_chemical_formula_sum 'C10 H10 N6 Ni O6 S'
_chemical_formula_weight 400.98
_chemical_name_common 'Compound 2 cbd'
_chemical_name_systematic
;
 ?
;
_space_group_IT_number 14
_symmetry_cell_setting monoclinic
_symmetry_space_group_name_Hall '-P 2yn'
_symmetry_space_group_name_H-M 'P 1 21/n 1'
_atom_sites_solution_hydrogens geom
_atom_sites_solution_primary direct
_atom_sites_solution_secondary difmap
_audit_creation_method SHELXL-97
_cell_angle_alpha 90.00
_cell_angle_beta 92.835(4)
_cell_angle_gamma 90.00
_cell_formula_units_Z 4
_cell_length_a 8.8097(4)
_cell_length_b 14.2323(10)
_cell_length_c 11.2912(7)
_cell_measurement_reflns_used 4528
_cell_measurement_temperature 123(2)
_cell_measurement_theta_max 25.028
_cell_measurement_theta_min 2.91
_cell_volume 1413.98(15)
_computing_cell_refinement 'HKL Scalepack (Otwinowski & Minor 1997)'
_computing_data_collection 'Collect (Nonius BV, 1997-2000)'
_computing_data_reduction 'HKL Denzo and Scalepack (Otwinowski & Minor 1997)'
_computing_molecular_graphics 'Ortep-3 for Windows (Farrugia, 1997)'
_computing_publication_material 'WinGX publication routines (Farrugia, 1999)'
_computing_structure_refinement 'SHELXL-97 (Sheldrick, 1997)'
_computing_structure_solution 'SHELXS-97 (Sheldrick, 1997)'
_diffrn_ambient_temperature 123(2)
_diffrn_detector 'CCD plate'
_diffrn_measured_fraction_theta_full 0.994
_diffrn_measured_fraction_theta_max 0.994
_diffrn_measurement_device '95mm CCD camera on \k-goniostat'
_diffrn_measurement_device_type KappaCCD
_diffrn_measurement_method 'CCD; rotation images; thick slices'
_diffrn_orient_matrix_type 'by Nonius Collect from scalepack cell'
_diffrn_orient_matrix_UB_11 -0.040373
_diffrn_orient_matrix_UB_12 0.0593578
_diffrn_orient_matrix_UB_13 -0.0369972
_diffrn_orient_matrix_UB_21 0.0462741
_diffrn_orient_matrix_UB_22 0.0368998
_diffrn_orient_matrix_UB_23 0.0679675
_diffrn_orient_matrix_UB_31 0.0956302
_diffrn_orient_matrix_UB_32 0.0072043
_diffrn_orient_matrix_UB_33 -0.0432959
_diffrn_radiation_monochromator graphite
_diffrn_radiation_probe x-ray
_diffrn_radiation_type MoK\a
_diffrn_radiation_wavelength 0.71073
_diffrn_reflns_av_R_equivalents 0.0647
_diffrn_reflns_av_sigmaI/netI 0.0471
_diffrn_reflns_limit_h_max 10
_diffrn_reflns_limit_h_min -10
_diffrn_reflns_limit_k_max 16
_diffrn_reflns_limit_k_min -16
_diffrn_reflns_limit_l_max 13
_diffrn_reflns_limit_l_min -13
_diffrn_reflns_number 8914
_diffrn_reflns_theta_full 25.00
_diffrn_reflns_theta_max 25.01
_diffrn_reflns_theta_min 3.01
_diffrn_source 'Enraf Nonius FR590'
_exptl_absorpt_coefficient_mu 1.566
_exptl_absorpt_correction_type none
_exptl_crystal_colour 'pale green'
_exptl_crystal_density_diffrn 1.884
_exptl_crystal_density_method 'not measured'
_exptl_crystal_description prism
_exptl_crystal_F_000 816
_exptl_crystal_size_max 0.23
_exptl_crystal_size_mid 0.18
_exptl_crystal_size_min 0.10
_refine_diff_density_max 0.479
_refine_diff_density_min -0.302
_refine_diff_density_rms 0.081
_refine_ls_extinction_method none
_refine_ls_goodness_of_fit_ref 1.087
_refine_ls_hydrogen_treatment constr
_refine_ls_matrix_type full
_refine_ls_number_parameters 217
_refine_ls_number_reflns 2491
_refine_ls_number_restraints 0
_refine_ls_restrained_S_all 1.087
_refine_ls_R_factor_all 0.0556
_refine_ls_R_factor_gt 0.0397
_refine_ls_shift/su_max 0.000
_refine_ls_shift/su_mean 0.000
_refine_ls_structure_factor_coef Fsqd
_refine_ls_weighting_details 'calc w=1/[\s^2^(Fo^2^)+(0.0389P)^2^+1.4110P] where P=(Fo^2^+2Fc^2^)/3'
_refine_ls_weighting_scheme calc
_refine_ls_wR_factor_gt 0.0886
_refine_ls_wR_factor_ref 0.0942
_reflns_number_gt 2019
_reflns_number_total 2491
_reflns_threshold_expression >2sigma(I)
_cod_data_source_file ic070194ksi20070201_040954_3.cif
_cod_data_source_block cbd
_cod_depositor_comments
;
The following automatic conversions were performed:
'_symmetry_cell_setting' value 'Monoclinic' changed to 'monoclinic'
according to '/home/saulius/struct/CIF-dictionaries/cif_core.dic'
dictionary named 'cif_core.dic' version 2.4.1 from 2010-06-29.

Automatic conversion script
Id: cif_fix_enum 1527 2010-12-29 10:47:43Z saulius 
;
_cod_original_sg_symbol_H-M 'P 21/n'
_cod_database_code 4308187

loop_
_symmetry_equiv_pos_as_xyz
'x, y, z'
'-x+1/2, y+1/2, -z+1/2'
'-x, -y, -z'
'x-1/2, -y-1/2, z-1/2'

loop_
_atom_site_label
_atom_site_type_symbol
_atom_site_fract_x
_atom_site_fract_y
_atom_site_fract_z
_atom_site_U_iso_or_equiv
_atom_site_adp_type
_atom_site_occupancy
_atom_site_symmetry_multiplicity
_atom_site_calc_flag
_atom_site_refinement_flags
_atom_site_disorder_assembly
_atom_site_disorder_group
C1 C 0.2085(4) 0.0925(3) 0.0808(3) 0.0321(8) Uani 1 1 d . . .
H1 H 0.2729 0.1379 0.0474 0.039 Uiso 1 1 calc R . .
C2 C 0.2108(4) 0.0013(3) 0.0398(3) 0.0337(9) Uani 1 1 d . . .
H2 H 0.2805 -0.0151 -0.0183 0.040 Uiso 1 1 calc R . .
C3 C 0.0283(4) -0.0386(3) 0.1642(3) 0.0318(8) Uani 1 1 d . . .
H3 H -0.0387 -0.0838 0.1947 0.038 Uiso 1 1 calc R . .
C4 C 0.0274(4) 0.0518(2) 0.2110(3) 0.0279(8) Uani 1 1 d . . .
C5 C -0.0698(4) 0.0757(3) 0.3124(3) 0.0302(8) Uani 1 1 d . . .
H5A H -0.0144 0.0580 0.3876 0.036 Uiso 1 1 calc R . .
H5B H -0.1637 0.0375 0.3055 0.036 Uiso 1 1 calc R . .
C6 C -0.2637(4) 0.2102(3) 0.1984(3) 0.0273(8) Uani 1 1 d . . .
H6A H -0.3147 0.1487 0.1864 0.033 Uiso 1 1 calc R . .
H6B H -0.3417 0.2557 0.2221 0.033 Uiso 1 1 calc R . .
C7 C -0.2061(4) 0.2413(2) 0.0823(3) 0.0254(8) Uani 1 1 d . . .
C8 C -0.0271(4) 0.3093(3) -0.0305(3) 0.0318(8) Uani 1 1 d . . .
H8 H 0.0710 0.3357 -0.0381 0.038 Uiso 1 1 calc R . .
C9 C -0.1266(4) 0.3058(3) -0.1284(3) 0.0321(8) Uani 1 1 d . . .
H9 H -0.0964 0.3318 -0.2011 0.039 Uiso 1 1 calc R . .
C10 C -0.3042(4) 0.2365(2) -0.0178(3) 0.0272(8) Uani 1 1 d . . .
H10 H -0.4027 0.2107 -0.0103 0.033 Uiso 1 1 calc R . .
N1 N 0.1176(3) 0.1186(2) 0.1669(2) 0.0262(6) Uani 1 1 d . . .
N2 N 0.1177(3) -0.0650(2) 0.0792(3) 0.0341(7) Uani 1 1 d . . .
N3 N -0.2650(3) 0.2669(2) -0.1242(2) 0.0249(6) Uani 1 1 d . . .
N4 N -0.0654(3) 0.2759(2) 0.0763(2) 0.0268(7) Uani 1 1 d . . .
N5 N -0.0416(3) 0.4415(2) 0.2879(3) 0.0328(7) Uani 1 1 d . . .
N6 N 0.3427(4) 0.3641(2) 0.1005(3) 0.0371(8) Uani 1 1 d . . .
Ni1 Ni 0.09169(5) 0.25826(3) 0.22213(4) 0.02515(16) Uani 1 1 d . . .
O51 O 0.0798(2) 0.39381(17) 0.2804(2) 0.0315(6) Uani 1 1 d . . .
O52 O -0.1673(3) 0.4027(2) 0.2773(3) 0.0472(7) Uani 1 1 d . . .
O53 O -0.0307(3) 0.5266(2) 0.3090(3) 0.0513(8) Uani 1 1 d . . .
O61 O 0.2876(3) 0.28788(17) 0.1354(2) 0.0303(6) Uani 1 1 d . . .
O62 O 0.2583(3) 0.4312(2) 0.0699(2) 0.0445(7) Uani 1 1 d . . .
O63 O 0.4824(3) 0.3692(2) 0.0924(2) 0.0401(7) Uani 1 1 d . . .
S1 S -0.12230(10) 0.19871(6) 0.32020(7) 0.0271(2) Uani 1 1 d . . .

loop_
_atom_site_aniso_label
_atom_site_aniso_U_11
_atom_site_aniso_U_22
_atom_site_aniso_U_33
_atom_site_aniso_U_23
_atom_site_aniso_U_13
_atom_site_aniso_U_12
C1 0.0320(19) 0.035(2) 0.029(2) -0.0007(17) -0.0023(16) -0.0017(16)
C2 0.0349(19) 0.035(2) 0.030(2) -0.0054(17) -0.0007(16) 0.0055(17)
C3 0.036(2) 0.025(2) 0.034(2) 0.0025(16) -0.0044(17) 0.0019(16)
C4 0.0305(18) 0.028(2) 0.0242(18) 0.0037(16) -0.0067(15) 0.0025(16)
C5 0.037(2) 0.025(2) 0.028(2) 0.0035(15) -0.0032(16) 0.0010(16)
C6 0.0275(18) 0.029(2) 0.0252(18) 0.0009(16) -0.0037(14) -0.0018(15)
C7 0.0285(18) 0.0221(19) 0.0254(18) -0.0005(15) 0.0003(14) 0.0045(15)
C8 0.0288(18) 0.036(2) 0.031(2) 0.0038(17) -0.0007(15) -0.0049(16)
C9 0.034(2) 0.035(2) 0.0271(19) 0.0033(17) -0.0006(15) -0.0017(17)
C10 0.0295(18) 0.026(2) 0.0261(18) -0.0014(15) 0.0010(15) 0.0012(15)
N1 0.0291(15) 0.0287(17) 0.0203(15) -0.0025(13) -0.0040(12) 0.0020(13)
N2 0.0394(17) 0.0295(18) 0.0331(17) -0.0020(14) -0.0034(14) 0.0041(14)
N3 0.0249(14) 0.0258(16) 0.0238(15) 0.0004(12) -0.0015(12) -0.0003(12)
N4 0.0284(16) 0.0276(17) 0.0239(15) -0.0002(13) -0.0034(12) 0.0004(12)
N5 0.0369(18) 0.0283(18) 0.0332(18) -0.0026(14) 0.0007(14) 0.0030(15)
N6 0.0390(19) 0.041(2) 0.0313(18) -0.0050(16) -0.0014(14) 0.0030(16)
Ni1 0.0273(3) 0.0261(3) 0.0216(2) -0.00079(19) -0.00276(18) 0.00011(19)
O51 0.0284(13) 0.0279(14) 0.0377(15) -0.0025(11) -0.0024(11) 0.0047(11)
O52 0.0307(15) 0.0412(17) 0.070(2) -0.0071(15) 0.0035(13) -0.0004(13)
O53 0.0464(16) 0.0268(16) 0.081(2) -0.0050(15) 0.0015(15) 0.0050(13)
O61 0.0405(14) 0.0235(14) 0.0271(13) 0.0028(11) 0.0034(11) -0.0022(11)
O62 0.0456(16) 0.0406(18) 0.0467(17) 0.0071(14) -0.0033(13) 0.0026(13)
O63 0.0328(15) 0.0469(18) 0.0408(16) -0.0034(13) 0.0033(12) -0.0055(12)
S1 0.0304(5) 0.0281(5) 0.0226(4) 0.0002(4) -0.0013(3) 0.0000(4)

loop_
_atom_type_symbol
_atom_type_description
_atom_type_scat_dispersion_real
_atom_type_scat_dispersion_imag
_atom_type_scat_source
C C 0.0030 0.0020 'International Tables Vol C Tables 4.2.6.8 and 6.1.1.4'
H H 0.0000 0.0000 'International Tables Vol C Tables 4.2.6.8 and 6.1.1.4'
N N 0.0060 0.0030 'International Tables Vol C Tables 4.2.6.8 and 6.1.1.4'
Ni Ni 0.3390 1.1120 'International Tables Vol C Tables 4.2.6.8 and 6.1.1.4'
O O 0.0110 0.0060 'International Tables Vol C Tables 4.2.6.8 and 6.1.1.4'
S S 0.1250 0.1230 'International Tables Vol C Tables 4.2.6.8 and 6.1.1.4'

loop_
_geom_angle_atom_site_label_1
_geom_angle_atom_site_label_2
_geom_angle_atom_site_label_3
_geom_angle
_geom_angle_site_symmetry_1
_geom_angle_site_symmetry_3
_geom_angle_publ_flag
N1 C1 C2 121.5(4) . . ?
N1 C1 H1 119.3 . . ?
C2 C1 H1 119.3 . . ?
N2 C2 C1 122.2(3) . . ?
N2 C2 H2 118.9 . . ?
C1 C2 H2 118.9 . . ?
N2 C3 C4 123.5(3) . . ?
N2 C3 H3 118.2 . . ?
C4 C3 H3 118.2 . . ?
N1 C4 C3 119.7(3) . . ?
N1 C4 C5 119.4(3) . . ?
C3 C4 C5 120.9(3) . . ?
C4 C5 S1 114.3(2) . . ?
C4 C5 H5A 108.7 . . ?
S1 C5 H5A 108.7 . . ?
C4 C5 H5B 108.7 . . ?
S1 C5 H5B 108.7 . . ?
H5A C5 H5B 107.6 . . ?
C7 C6 S1 116.1(2) . . ?
C7 C6 H6A 108.3 . . ?
S1 C6 H6A 108.3 . . ?
C7 C6 H6B 108.3 . . ?
S1 C6 H6B 108.3 . . ?
H6A C6 H6B 107.4 . . ?
N4 C7 C10 121.1(3) . . ?
N4 C7 C6 120.6(3) . . ?
C10 C7 C6 118.2(3) . . ?
N4 C8 C9 121.7(3) . . ?
N4 C8 H8 119.2 . . ?
C9 C8 H8 119.2 . . ?
N3 C9 C8 122.0(3) . . ?
N3 C9 H9 119.0 . . ?
C8 C9 H9 119.0 . . ?
N3 C10 C7 122.4(3) . . ?
N3 C10 H10 118.8 . . ?
C7 C10 H10 118.8 . . ?
C1 N1 C4 117.2(3) . . ?
C1 N1 Ni1 123.7(2) . . ?
C4 N1 Ni1 118.8(2) . . ?
C3 N2 C2 115.8(3) . . ?
C10 N3 C9 116.1(3) . . ?
C10 N3 Ni1 120.6(2) . 4_565 ?
C9 N3 Ni1 123.0(2) . 4_565 ?
C7 N4 C8 116.5(3) . . ?
C7 N4 Ni1 119.3(2) . . ?
C8 N4 Ni1 123.6(2) . . ?
O52 N5 O53 121.0(3) . . ?
O52 N5 O51 120.4(3) . . ?
O53 N5 O51 118.5(3) . . ?
O63 N6 O62 121.0(3) . . ?
O63 N6 O61 118.2(3) . . ?
O62 N6 O61 120.8(3) . . ?
O51 Ni1 O61 91.01(10) . . ?
O51 Ni1 N1 176.48(9) . . ?
O61 Ni1 N1 86.95(10) . . ?
O51 Ni1 N4 95.55(10) . . ?
O61 Ni1 N4 97.85(10) . . ?
N1 Ni1 N4 87.58(11) . . ?
O51 Ni1 N3 86.19(10) . 4_666 ?
O61 Ni1 N3 86.85(10) . 4_666 ?
N1 Ni1 N3 90.83(11) . 4_666 ?
N4 Ni1 N3 174.95(11) . 4_666 ?
O51 Ni1 S1 97.55(7) . . ?
O61 Ni1 S1 170.93(7) . . ?
N1 Ni1 S1 84.36(8) . . ?
N4 Ni1 S1 84.37(8) . . ?
N3 Ni1 S1 90.70(8) 4_666 . ?
N5 O51 Ni1 125.6(2) . . ?
N6 O61 Ni1 131.8(2) . . ?
C5 S1 C6 102.56(17) . . ?
C5 S1 Ni1 96.37(12) . . ?
C6 S1 Ni1 98.30(11) . . ?

loop_
_geom_bond_atom_site_label_1
_geom_bond_atom_site_label_2
_geom_bond_distance
_geom_bond_site_symmetry_2
_geom_bond_publ_flag
C1 N1 1.342(4) . ?
C1 C2 1.378(5) . ?
C1 H1 0.9500 . ?
C2 N2 1.341(5) . ?
C2 H2 0.9500 . ?
C3 N2 1.325(5) . ?
C3 C4 1.392(5) . ?
C3 H3 0.9500 . ?
C4 N1 1.350(4) . ?
C4 C5 1.502(5) . ?
C5 S1 1.813(4) . ?
C5 H5A 0.9900 . ?
C5 H5B 0.9900 . ?
C6 C7 1.495(5) . ?
C6 S1 1.817(3) . ?
C6 H6A 0.9900 . ?
C6 H6B 0.9900 . ?
C7 N4 1.338(4) . ?
C7 C10 1.390(5) . ?
C8 N4 1.354(4) . ?
C8 C9 1.377(5) . ?
C8 H8 0.9500 . ?
C9 N3 1.343(4) . ?
C9 H9 0.9500 . ?
C10 N3 1.338(4) . ?
C10 H10 0.9500 . ?
N1 Ni1 2.100(3) . ?
N3 Ni1 2.125(3) 4_565 ?
N4 Ni1 2.113(3) . ?
N5 O52 1.237(4) . ?
N5 O53 1.238(4) . ?
N5 O51 1.273(4) . ?
N6 O63 1.241(4) . ?
N6 O62 1.249(4) . ?
N6 O61 1.259(4) . ?
Ni1 O51 2.043(2) . ?
Ni1 O61 2.070(2) . ?
Ni1 N3 2.125(3) 4_666 ?
Ni1 S1 2.3886(10) . ?
